data_7236223
loop_
_publ_author_name
'Behbehani, Haider'
'Ibrahim, Hamada Mohamed'

_publ_section_title
;
 An efficient ultrasonic-mediated one-pot synthesis of
 2,3,6,7,9-pentaazabicyclo[3.3.1]nonanes via a N,N-dimethylformamide
 dimethylacetal catalyzed Mannich-like reaction
;
_journal_issue 58
_journal_name_full 'RSC Advances'
_journal_page_first 52700
_journal_paper_doi 10.1039/C6RA09210A
_journal_volume 6
_journal_year 2016
_chemical_formula_moiety 'C30 H21 F2 N5 O2'
_chemical_formula_sum 'C30 H21 F2 N5 O2'
_chemical_formula_weight 521.52
_space_group_IT_number 14
_space_group_name_Hall '-P 2ybc'
_space_group_name_H-M_alt 'P 1 21/c 1'
_symmetry_cell_setting monoclinic
_symmetry_Int_Tables_number 14
_symmetry_space_group_name_Hall '-P 2ybc'
_symmetry_space_group_name_H-M 'P 1 21/c 1'
_atom_sites_solution_hydrogens geom
_atom_sites_solution_primary direct
_atom_sites_solution_secondary difmap
_audit_update_record
;
2016-03-29 deposited with the CCDC.
2016-05-23 downloaded from the CCDC.
;
_cell_angle_alpha 90.0000
_cell_angle_beta 98.895(7)
_cell_angle_gamma 90.0000
_cell_formula_units_Z 8
_cell_length_a 16.9635(11)
_cell_length_b 22.4316(7)
_cell_length_c 13.2574(4)
_cell_measurement_reflns_used 16166
_cell_measurement_temperature 150
_cell_measurement_theta_max 26.35
_cell_measurement_theta_min 3.04
_cell_volume 4984.0(4)
_computing_cell_refinement 'CrystalClear-SM Expert 2.0 r4'
_computing_data_collection 'CrystalClear-SM Expert 2.0 r4 (Rigaku, 2009)'
_computing_data_reduction 'CrystalClear-SM Expert 2.0 r4'
_computing_molecular_graphics 'CrystalStructure 4.0'
_computing_publication_material 'CrystalStructure 4.0 (Rigaku, 2010)'
_computing_structure_refinement 'SHELXL97 (Sheldrick, 2008)'
_computing_structure_solution 'Il Milione (Burla, et al., 2007)'
_diffrn_ambient_temperature 150
_diffrn_detector_area_resol_mean 10.000
_diffrn_measured_fraction_theta_full 0.988
_diffrn_measured_fraction_theta_max 0.988
_diffrn_measurement_device_type 'Rigaku R-AXIS RAPID'
_diffrn_measurement_method \w
_diffrn_radiation_type 'Mo K\a'
_diffrn_radiation_wavelength 0.71075
_diffrn_reflns_av_R_equivalents 0.0667
_diffrn_reflns_limit_h_max 20
_diffrn_reflns_limit_h_min -21
_diffrn_reflns_limit_k_max 28
_diffrn_reflns_limit_k_min -27
_diffrn_reflns_limit_l_max 16
_diffrn_reflns_limit_l_min -16
_diffrn_reflns_number 31897
_diffrn_reflns_theta_full 26.37
_diffrn_reflns_theta_max 26.37
_diffrn_standards_number 0
_exptl_absorpt_coefficient_mu 0.100
_exptl_absorpt_correction_T_max 0.996
_exptl_absorpt_correction_T_min 0.727
_exptl_absorpt_correction_type multi-scan
_exptl_absorpt_process_details 'ABSCOR (Rigaku, 1995)'
_exptl_crystal_colour Colorless
_exptl_crystal_density_diffrn 1.390
_exptl_crystal_density_method 'not measured'
_exptl_crystal_description Platelet
_exptl_crystal_F_000 2160.00
_exptl_crystal_size_max 0.210
_exptl_crystal_size_mid 0.130
_exptl_crystal_size_min 0.040
_refine_diff_density_max 0.490
_refine_diff_density_min -0.630
_refine_ls_extinction_method none
_refine_ls_goodness_of_fit_ref 1.017
_refine_ls_hydrogen_treatment constr
_refine_ls_number_parameters 703
_refine_ls_number_reflns 10065
_refine_ls_number_restraints 0
_refine_ls_R_factor_gt 0.0548
_refine_ls_shift/su_max 0.000
_refine_ls_structure_factor_coef Fsqd
_refine_ls_weighting_details 'w = 1/[\s^2^(Fo^2^)+(0.0660P)^2^+0.7609P] where P=(Fo^2^+2Fc^2^)/3'
_refine_ls_weighting_scheme calc
_refine_ls_wR_factor_ref 0.1437
_reflns_number_gt 6094
_reflns_number_total 10065
_reflns_threshold_expression F^2^>2.0\s(F^2^)
_cod_data_source_file c6ra09210a1.cif
_cod_data_source_block User-defined
_cod_database_code 7236223

loop_
_symmetry_equiv_pos_site_id
_symmetry_equiv_pos_as_xyz
1 +X,+Y,+Z
2 -X,1/2+Y,1/2-Z
3 -X,-Y,-Z
4 +X,1/2-Y,1/2+Z

loop_
_atom_site_label
_atom_site_type_symbol
_atom_site_fract_x
_atom_site_fract_y
_atom_site_fract_z
_atom_site_U_iso_or_equiv
_atom_site_adp_type
_atom_site_occupancy
_atom_site_symmetry_multiplicity
_atom_site_calc_flag
_atom_site_refinement_flags
F1 F 0.29443(10) 0.61283(9) 0.38166(16) 0.0743(6) Uani 1.0 4 d .
F2 F 0.62767(12) 1.00411(8) 0.73263(14) 0.0722(6) Uani 1.0 4 d .
F3 F 0.12354(13) 0.52396(10) 0.65271(14) 0.0880(7) Uani 1.0 4 d .
F4 F 0.45433(9) 0.87313(8) 0.42798(13) 0.0599(5) Uani 1.0 4 d .
O1 O 0.52668(10) 0.73442(8) 0.11477(12) 0.0388(5) Uani 1.0 4 d .
O2 O 0.81496(10) 0.78858(8) 0.58726(12) 0.0377(5) Uani 1.0 4 d .
O3 O -0.08651(10) 0.68671(8) 0.33490(14) 0.0414(5) Uani 1.0 4 d .
O4 O 0.24376(11) 0.75944(8) 0.04458(14) 0.0482(5) Uani 1.0 4 d .
N1 N 0.66241(11) 0.83099(9) 0.27852(13) 0.0263(5) Uani 1.0 4 d .
N2 N 0.68801(11) 0.84055(9) 0.37688(14) 0.0271(5) Uani 1.0 4 d .
N3 N 0.70748(11) 0.69148(9) 0.40072(14) 0.0297(5) Uani 1.0 4 d .
N4 N 0.63657(11) 0.68763(9) 0.33993(14) 0.0291(5) Uani 1.0 4 d .
N5 N 0.75753(11) 0.75573(9) 0.28042(13) 0.0284(5) Uani 1.0 4 d .
N6 N 0.04046(11) 0.79232(9) 0.22685(15) 0.0307(5) Uani 1.0 4 d .
N7 N 0.11564(11) 0.79794(9) 0.20923(14) 0.0311(5) Uani 1.0 4 d .
N8 N 0.10373(12) 0.65617(9) 0.13221(15) 0.0325(5) Uani 1.0 4 d .
N9 N 0.06877(11) 0.64513(9) 0.21458(15) 0.0325(5) Uani 1.0 4 d .
N10 N 0.00943(12) 0.73406(9) 0.07929(15) 0.0356(5) Uani 1.0 4 d .
C1 C 0.61816(13) 0.72684(11) 0.26684(17) 0.0282(6) Uani 1.0 4 d .
C2 C 0.67672(13) 0.77177(10) 0.23683(17) 0.0275(6) Uani 1.0 4 d .
C3 C 0.72955(13) 0.79941(11) 0.43187(16) 0.0266(6) Uani 1.0 4 d .
C4 C 0.75925(13) 0.74278(10) 0.38745(17) 0.0272(6) Uani 1.0 4 d .
C5 C 0.53854(14) 0.71815(11) 0.20436(18) 0.0300(6) Uani 1.0 4 d .
C6 C 0.47461(13) 0.69032(11) 0.25318(18) 0.0312(6) Uani 1.0 4 d .
C7 C 0.46871(15) 0.69981(12) 0.35543(19) 0.0384(7) Uani 1.0 4 d .
C8 C 0.40734(16) 0.67486(13) 0.3987(3) 0.0465(7) Uani 1.0 4 d .
C9 C 0.35376(16) 0.63865(14) 0.3387(3) 0.0493(8) Uani 1.0 4 d .
C10 C 0.35700(15) 0.62801(13) 0.2379(3) 0.0474(8) Uani 1.0 4 d .
C11 C 0.41755(15) 0.65491(12) 0.1945(2) 0.0395(7) Uani 1.0 4 d .
C12 C 0.61553(13) 0.87752(10) 0.22532(17) 0.0269(6) Uani 1.0 4 d .
C13 C 0.57769(14) 0.86974(11) 0.12609(17) 0.0313(6) Uani 1.0 4 d .
C14 C 0.53128(16) 0.91546(12) 0.07784(19) 0.0382(7) Uani 1.0 4 d .
C15 C 0.52202(15) 0.96833(12) 0.12724(19) 0.0382(7) Uani 1.0 4 d .
C16 C 0.56055(15) 0.97626(12) 0.2265(2) 0.0382(7) Uani 1.0 4 d .
C17 C 0.60688(14) 0.93104(11) 0.27575(18) 0.0321(6) Uani 1.0 4 d .
C18 C 0.75792(13) 0.81578(11) 0.53840(17) 0.0291(6) Uani 1.0 4 d .
C19 C 0.72012(14) 0.86564(11) 0.58731(16) 0.0280(6) Uani 1.0 4 d .
C20 C 0.63948(14) 0.87985(11) 0.56387(17) 0.0312(6) Uani 1.0 4 d .
C21 C 0.60746(16) 0.92645(12) 0.61344(19) 0.0404(7) Uani 1.0 4 d .
C22 C 0.65810(18) 0.95833(12) 0.6841(2) 0.0454(7) Uani 1.0 4 d .
C23 C 0.73713(18) 0.94578(13) 0.7099(2) 0.0473(8) Uani 1.0 4 d .
C24 C 0.76861(16) 0.89848(12) 0.66205(18) 0.0367(6) Uani 1.0 4 d .
C25 C 0.72911(14) 0.64147(11) 0.46570(17) 0.0282(6) Uani 1.0 4 d .
C26 C 0.78620(15) 0.64740(12) 0.55240(18) 0.0354(6) Uani 1.0 4 d .
C27 C 0.80497(16) 0.59811(13) 0.61551(19) 0.0425(7) Uani 1.0 4 d .
C28 C 0.76800(17) 0.54402(13) 0.5934(2) 0.0443(7) Uani 1.0 4 d .
C29 C 0.71119(16) 0.53857(12) 0.50703(19) 0.0413(7) Uani 1.0 4 d .
C30 C 0.69172(15) 0.58705(11) 0.44331(19) 0.0355(6) Uani 1.0 4 d .
C31 C 0.02065(13) 0.68443(11) 0.24393(18) 0.0303(6) Uani 1.0 4 d .
C32 C -0.00566(14) 0.74031(11) 0.18385(18) 0.0309(6) Uani 1.0 4 d .
C33 C 0.14230(14) 0.76163(11) 0.14611(17) 0.0299(6) Uani 1.0 4 d .
C34 C 0.09102(14) 0.71540(11) 0.08336(18) 0.0324(6) Uani 1.0 4 d .
C35 C -0.01897(14) 0.66759(11) 0.33172(19) 0.0326(6) Uani 1.0 4 d .
C36 C 0.02183(15) 0.62874(11) 0.41505(19) 0.0349(6) Uani 1.0 4 d .
C37 C 0.10470(16) 0.62289(13) 0.43613(19) 0.0415(7) Uani 1.0 4 d .
C38 C 0.13940(18) 0.58774(14) 0.5170(3) 0.0533(9) Uani 1.0 4 d .
C39 C 0.0902(2) 0.55978(15) 0.5746(2) 0.0566(9) Uani 1.0 4 d .
C40 C 0.0089(2) 0.56503(14) 0.5577(3) 0.0584(9) Uani 1.0 4 d .
C41 C -0.02498(17) 0.60049(12) 0.4770(2) 0.0452(7) Uani 1.0 4 d .
C42 C 0.01330(14) 0.83602(11) 0.29125(17) 0.0292(6) Uani 1.0 4 d .
C43 C -0.05775(14) 0.82868(12) 0.3297(2) 0.0373(6) Uani 1.0 4 d .
C44 C -0.08167(16) 0.87209(13) 0.3928(2) 0.0434(7) Uani 1.0 4 d .
C45 C -0.03630(16) 0.92210(13) 0.4192(2) 0.0441(7) Uani 1.0 4 d .
C46 C 0.03396(16) 0.92897(13) 0.3805(3) 0.0481(8) Uani 1.0 4 d .
C47 C 0.05887(15) 0.88651(12) 0.3168(2) 0.0393(7) Uani 1.0 4 d .
C48 C 0.22475(15) 0.77287(11) 0.12758(19) 0.0348(6) Uani 1.0 4 d .
C49 C 0.28326(14) 0.80027(11) 0.20953(18) 0.0318(6) Uani 1.0 4 d .
C50 C 0.28230(14) 0.78904(11) 0.31267(18) 0.0344(6) Uani 1.0 4 d .
C51 C 0.34031(14) 0.81297(12) 0.3866(2) 0.0390(7) Uani 1.0 4 d .
C52 C 0.39768(15) 0.84861(12) 0.3553(2) 0.0387(7) Uani 1.0 4 d .
C53 C 0.40106(15) 0.86106(12) 0.2552(2) 0.0417(7) Uani 1.0 4 d .
C54 C 0.34362(15) 0.83600(12) 0.1819(2) 0.0391(7) Uani 1.0 4 d .
C55 C 0.15292(14) 0.61015(11) 0.10209(18) 0.0309(6) Uani 1.0 4 d .
C56 C 0.19754(15) 0.61918(12) 0.02390(19) 0.0386(7) Uani 1.0 4 d .
C57 C 0.24323(16) 0.57304(13) -0.0064(2) 0.0442(7) Uani 1.0 4 d .
C58 C 0.24690(15) 0.51850(12) 0.0424(2) 0.0391(7) Uani 1.0 4 d .
C59 C 0.20438(15) 0.51043(12) 0.1221(2) 0.0383(7) Uani 1.0 4 d .
C60 C 0.15708(14) 0.55515(11) 0.15176(19) 0.0350(6) Uani 1.0 4 d .
H2 H 0.6717 0.7739 0.1608 0.0330 Uiso 1.0 4 calc R
H4 H 0.8152 0.7342 0.4204 0.0326 Uiso 1.0 4 calc R
H5 H 0.7986 0.7541 0.2473 0.0340 Uiso 1.0 4 calc R
H7 H 0.5074 0.7238 0.3961 0.0461 Uiso 1.0 4 calc R
H8 H 0.4023 0.6825 0.4679 0.0558 Uiso 1.0 4 calc R
H10 H -0.0251 0.7405 0.0236 0.0428 Uiso 1.0 4 calc R
H10A H 0.3189 0.6029 0.1985 0.0569 Uiso 1.0 4 calc R
H11 H 0.4200 0.6491 0.1241 0.0474 Uiso 1.0 4 calc R
H13 H 0.5834 0.8334 0.0912 0.0376 Uiso 1.0 4 calc R
H14 H 0.5055 0.9102 0.0096 0.0458 Uiso 1.0 4 calc R
H15 H 0.4895 0.9991 0.0937 0.0458 Uiso 1.0 4 calc R
H16 H 0.5551 1.0129 0.2608 0.0459 Uiso 1.0 4 calc R
H17 H 0.6328 0.9365 0.3439 0.0385 Uiso 1.0 4 calc R
H20 H 0.6060 0.8575 0.5135 0.0374 Uiso 1.0 4 calc R
H21 H 0.5523 0.9359 0.5989 0.0485 Uiso 1.0 4 calc R
H23 H 0.7700 0.9689 0.7597 0.0567 Uiso 1.0 4 calc R
H24 H 0.8234 0.8884 0.6801 0.0440 Uiso 1.0 4 calc R
H26 H 0.8121 0.6845 0.5684 0.0425 Uiso 1.0 4 calc R
H27 H 0.8440 0.6019 0.6748 0.0510 Uiso 1.0 4 calc R
H28 H 0.7814 0.5108 0.6370 0.0531 Uiso 1.0 4 calc R
H29 H 0.6854 0.5014 0.4913 0.0496 Uiso 1.0 4 calc R
H30 H 0.6526 0.5830 0.3841 0.0426 Uiso 1.0 4 calc R
H32 H -0.0638 0.7474 0.1842 0.0371 Uiso 1.0 4 calc R
H34 H 0.1049 0.7138 0.0128 0.0388 Uiso 1.0 4 calc R
H37 H 0.1374 0.6431 0.3950 0.0498 Uiso 1.0 4 calc R
H38 H 0.1957 0.5832 0.5319 0.0640 Uiso 1.0 4 calc R
H40 H -0.0232 0.5451 0.5998 0.0701 Uiso 1.0 4 calc R
H41 H -0.0813 0.6055 0.4640 0.0542 Uiso 1.0 4 calc R
H43 H -0.0896 0.7942 0.3128 0.0448 Uiso 1.0 4 calc R
H44 H -0.1305 0.8672 0.4185 0.0521 Uiso 1.0 4 calc R
H45 H -0.0531 0.9513 0.4632 0.0529 Uiso 1.0 4 calc R
H46 H 0.0658 0.9634 0.3979 0.0577 Uiso 1.0 4 calc R
H47 H 0.1074 0.8920 0.2905 0.0472 Uiso 1.0 4 calc R
H50 H 0.2415 0.7647 0.3325 0.0413 Uiso 1.0 4 calc R
H51 H 0.3404 0.8049 0.4570 0.0468 Uiso 1.0 4 calc R
H53 H 0.4416 0.8861 0.2365 0.0500 Uiso 1.0 4 calc R
H54 H 0.3454 0.8433 0.1117 0.0469 Uiso 1.0 4 calc R
H56 H 0.1968 0.6569 -0.0088 0.0464 Uiso 1.0 4 calc R
H57 H 0.2723 0.5791 -0.0613 0.0531 Uiso 1.0 4 calc R
H58 H 0.2782 0.4870 0.0215 0.0469 Uiso 1.0 4 calc R
H59 H 0.2077 0.4734 0.1571 0.0460 Uiso 1.0 4 calc R
H60 H 0.1274 0.5485 0.2059 0.0420 Uiso 1.0 4 calc R

loop_
_atom_site_aniso_label
_atom_site_aniso_U_11
_atom_site_aniso_U_22
_atom_site_aniso_U_33
_atom_site_aniso_U_12
_atom_site_aniso_U_13
_atom_site_aniso_U_23
F1 0.0487(11) 0.0759(14) 0.1059(16) -0.0121(10) 0.0356(11) 0.0185(12)
F2 0.0945(15) 0.0541(12) 0.0712(12) 0.0214(11) 0.0225(11) -0.0227(10)
F3 0.1035(16) 0.1040(17) 0.0566(12) 0.0589(14) 0.0123(11) 0.0305(12)
F4 0.0424(10) 0.0753(13) 0.0591(11) -0.0193(9) -0.0011(8) -0.0046(10)
O1 0.0401(10) 0.0436(11) 0.0312(10) -0.0027(9) 0.0010(8) 0.0048(9)
O2 0.0360(10) 0.0445(11) 0.0305(9) 0.0106(9) -0.0020(8) 0.0002(9)
O3 0.0333(10) 0.0434(12) 0.0500(11) 0.0088(9) 0.0143(9) 0.0078(9)
O4 0.0538(12) 0.0519(13) 0.0447(11) -0.0096(10) 0.0259(10) -0.0158(10)
N1 0.0285(10) 0.0301(11) 0.0202(10) 0.0016(9) 0.0034(8) 0.0001(9)
N2 0.0263(10) 0.0326(12) 0.0232(10) 0.0011(9) 0.0059(8) 0.0016(9)
N3 0.0261(10) 0.0334(12) 0.0291(11) 0.0017(9) 0.0026(9) 0.0058(9)
N4 0.0271(11) 0.0322(12) 0.0279(10) 0.0024(9) 0.0037(9) 0.0001(9)
N5 0.0218(10) 0.0415(13) 0.0234(10) 0.0028(9) 0.0082(8) 0.0034(9)
N6 0.0260(11) 0.0303(12) 0.0361(11) -0.0026(9) 0.0060(9) -0.0068(10)
N7 0.0278(11) 0.0349(12) 0.0321(11) -0.0024(9) 0.0094(9) -0.0001(10)
N8 0.0368(12) 0.0305(12) 0.0323(11) 0.0003(10) 0.0119(10) -0.0002(10)
N9 0.0319(11) 0.0336(12) 0.0331(11) -0.0008(10) 0.0089(9) -0.0011(10)
N10 0.0358(12) 0.0388(13) 0.0297(11) 0.0039(10) -0.0032(9) 0.0011(10)
C1 0.0276(12) 0.0325(14) 0.0253(12) 0.0027(11) 0.0069(10) -0.0024(11)
C2 0.0260(12) 0.0328(14) 0.0245(12) 0.0016(11) 0.0067(10) -0.0022(11)
C3 0.0236(12) 0.0331(14) 0.0242(12) 0.0009(11) 0.0072(10) 0.0028(11)
C4 0.0224(12) 0.0344(14) 0.0252(12) 0.0029(11) 0.0050(10) 0.0021(11)
C5 0.0306(13) 0.0294(14) 0.0292(13) 0.0022(11) 0.0025(11) -0.0016(11)
C6 0.0267(12) 0.0302(14) 0.0355(13) 0.0025(11) 0.0011(11) 0.0025(11)
C7 0.0320(14) 0.0442(16) 0.0390(15) 0.0016(13) 0.0050(12) 0.0007(13)
C8 0.0405(16) 0.0539(19) 0.0479(17) 0.0040(15) 0.0157(14) 0.0066(15)
C9 0.0324(15) 0.0507(19) 0.068(2) -0.0005(14) 0.0186(15) 0.0139(17)
C10 0.0299(15) 0.0422(17) 0.068(2) -0.0051(13) 0.0005(14) -0.0001(16)
C11 0.0333(14) 0.0425(16) 0.0407(15) -0.0001(13) -0.0005(12) 0.0020(13)
C12 0.0245(12) 0.0282(13) 0.0291(12) -0.0008(10) 0.0073(10) 0.0068(11)
C13 0.0356(14) 0.0320(14) 0.0266(12) 0.0005(12) 0.0057(11) 0.0032(11)
C14 0.0458(16) 0.0385(16) 0.0289(13) -0.0004(13) 0.0018(12) 0.0099(12)
C15 0.0414(15) 0.0342(15) 0.0378(15) 0.0019(13) 0.0028(12) 0.0118(12)
C16 0.0394(15) 0.0297(15) 0.0454(16) 0.0016(12) 0.0059(13) 0.0025(12)
C17 0.0321(13) 0.0305(14) 0.0328(13) -0.0019(11) 0.0023(11) 0.0004(12)
C18 0.0277(13) 0.0339(14) 0.0262(12) -0.0010(11) 0.0056(11) 0.0042(11)
C19 0.0321(13) 0.0317(14) 0.0213(11) -0.0041(11) 0.0072(10) 0.0006(10)
C20 0.0318(13) 0.0354(15) 0.0274(12) -0.0001(11) 0.0078(11) -0.0012(11)
C21 0.0414(15) 0.0462(17) 0.0361(14) 0.0070(13) 0.0140(12) 0.0010(13)
C22 0.0617(19) 0.0383(17) 0.0393(16) 0.0107(15) 0.0171(15) -0.0058(13)
C23 0.0600(19) 0.0418(17) 0.0391(15) -0.0096(15) 0.0045(14) -0.0121(14)
C24 0.0369(14) 0.0404(16) 0.0316(13) 0.0005(13) 0.0021(12) -0.0007(12)
C25 0.0310(13) 0.0314(14) 0.0244(12) 0.0069(11) 0.0116(10) 0.0038(11)
C26 0.0373(14) 0.0367(15) 0.0323(13) 0.0056(12) 0.0054(12) -0.0005(12)
C27 0.0461(17) 0.0498(18) 0.0302(14) 0.0104(14) 0.0015(13) 0.0066(13)
C28 0.0545(18) 0.0409(17) 0.0385(15) 0.0142(14) 0.0107(14) 0.0107(13)
C29 0.0506(17) 0.0328(15) 0.0409(15) 0.0040(13) 0.0085(13) 0.0042(13)
C30 0.0405(15) 0.0333(15) 0.0319(14) 0.0043(12) 0.0032(12) 0.0001(12)
C31 0.0265(12) 0.0315(14) 0.0329(13) 0.0001(11) 0.0046(11) -0.0011(11)
C32 0.0240(12) 0.0315(14) 0.0368(14) -0.0013(11) 0.0030(11) -0.0013(11)
C33 0.0332(13) 0.0289(14) 0.0283(12) -0.0024(11) 0.0069(11) -0.0027(11)
C34 0.0390(14) 0.0289(14) 0.0299(13) 0.0011(11) 0.0076(11) -0.0007(11)
C35 0.0292(13) 0.0319(14) 0.0370(14) 0.0035(11) 0.0065(11) -0.0015(12)
C36 0.0357(14) 0.0355(15) 0.0346(14) 0.0070(12) 0.0087(12) -0.0040(12)
C37 0.0397(15) 0.0478(17) 0.0368(15) 0.0093(13) 0.0052(13) -0.0027(13)
C38 0.0466(17) 0.068(3) 0.0435(17) 0.0245(16) 0.0006(15) -0.0055(16)
C39 0.071(3) 0.063(2) 0.0351(16) 0.0335(18) 0.0062(16) 0.0101(15)
C40 0.069(3) 0.060(2) 0.0509(18) 0.0211(18) 0.0237(16) 0.0203(16)
C41 0.0468(17) 0.0461(18) 0.0449(16) 0.0104(14) 0.0143(14) 0.0079(14)
C42 0.0297(13) 0.0298(14) 0.0269(12) 0.0048(11) 0.0009(11) 0.0013(11)
C43 0.0304(14) 0.0336(15) 0.0495(16) 0.0025(12) 0.0109(12) 0.0033(13)
C44 0.0389(15) 0.0459(18) 0.0494(17) 0.0102(13) 0.0196(13) 0.0042(14)
C45 0.0430(16) 0.0465(18) 0.0433(16) 0.0110(14) 0.0088(13) -0.0103(14)
C46 0.0395(16) 0.0463(18) 0.0592(18) -0.0025(14) 0.0101(14) -0.0218(15)
C47 0.0317(14) 0.0410(16) 0.0465(16) -0.0038(12) 0.0102(12) -0.0099(13)
C48 0.0376(14) 0.0333(15) 0.0362(14) -0.0023(12) 0.0145(12) -0.0052(12)
C49 0.0293(13) 0.0314(14) 0.0377(14) 0.0014(11) 0.0149(11) -0.0040(12)
C50 0.0292(13) 0.0353(15) 0.0412(15) -0.0021(11) 0.0133(12) -0.0008(12)
C51 0.0319(14) 0.0469(17) 0.0393(14) -0.0024(13) 0.0093(12) 0.0014(13)
C52 0.0290(14) 0.0420(16) 0.0445(16) -0.0022(12) 0.0043(12) -0.0059(13)
C53 0.0348(15) 0.0418(16) 0.0525(17) -0.0064(13) 0.0195(13) -0.0054(14)
C54 0.0378(15) 0.0436(16) 0.0408(15) -0.0040(13) 0.0213(12) -0.0075(13)
C55 0.0292(13) 0.0311(14) 0.0320(13) -0.0035(11) 0.0036(11) -0.0074(11)
C56 0.0438(16) 0.0344(15) 0.0401(15) -0.0012(13) 0.0138(13) -0.0021(12)
C57 0.0499(17) 0.0464(18) 0.0403(15) 0.0003(14) 0.0195(13) -0.0018(14)
C58 0.0382(15) 0.0358(16) 0.0444(16) 0.0045(13) 0.0102(13) -0.0056(13)
C59 0.0362(15) 0.0351(15) 0.0445(15) -0.0001(12) 0.0088(13) -0.0004(13)
C60 0.0333(14) 0.0345(15) 0.0387(14) 0.0004(12) 0.0107(12) -0.0012(12)

loop_
_atom_type_symbol
_atom_type_description
_atom_type_scat_dispersion_real
_atom_type_scat_dispersion_imag
_atom_type_scat_source
C C 0.0033 0.0016
;
International Tables for Crystallography
(1992, Vol. C, Tables 4.2.6.8 and 6.1.1.4)
;
H H 0.0000 0.0000
;
International Tables for Crystallography
(1992, Vol. C, Table 6.1.1.4)
;
N N 0.0061 0.0033
;
International Tables for Crystallography
(1992, Vol. C, Tables 4.2.6.8 and 6.1.1.4)
;
O O 0.0106 0.0060
;
International Tables for Crystallography
(1992, Vol. C, Tables 4.2.6.8 and 6.1.1.4)
;
F F 0.0171 0.0103
;
International Tables for Crystallography
(1992, Vol. C, Tables 4.2.6.8 and 6.1.1.4)
;

loop_
_geom_angle_atom_site_label_1
_geom_angle_atom_site_label_2
_geom_angle_atom_site_label_3
_geom_angle
_geom_angle_publ_flag
N2 N1 C2 117.82(18) yes
N2 N1 C12 116.06(19) yes
C2 N1 C12 125.75(17) yes
N1 N2 C3 119.9(2) yes
N4 N3 C4 118.24(18) yes
N4 N3 C25 115.75(19) yes
C4 N3 C25 125.67(18) yes
N3 N4 C1 119.3(2) yes
C2 N5 C4 108.43(18) yes
N7 N6 C32 118.2(2) yes
N7 N6 C42 116.48(19) yes
C32 N6 C42 125.3(2) yes
N6 N7 C33 119.3(2) yes
N9 N8 C34 117.9(2) yes
N9 N8 C55 116.5(2) yes
C34 N8 C55 125.5(2) yes
N8 N9 C31 119.6(2) yes
C32 N10 C34 107.59(18) yes
N4 C1 C2 123.46(19) yes
N4 C1 C5 114.6(2) yes
C2 C1 C5 121.3(2) yes
N1 C2 N5 105.96(17) yes
N1 C2 C1 110.5(2) yes
N5 C2 C1 110.45(18) yes
N2 C3 C4 123.70(19) yes
N2 C3 C18 115.3(2) yes
C4 C3 C18 120.25(19) yes
N3 C4 N5 110.63(18) yes
N3 C4 C3 111.54(19) yes
N5 C4 C3 104.79(18) yes
O1 C5 C1 120.0(3) yes
O1 C5 C6 121.7(2) yes
C1 C5 C6 118.4(2) yes
C5 C6 C7 121.9(2) yes
C5 C6 C11 119.2(3) yes
C7 C6 C11 118.9(3) yes
C6 C7 C8 121.0(3) yes
C7 C8 C9 118.1(3) yes
F1 C9 C8 118.3(3) yes
F1 C9 C10 118.6(3) yes
C8 C9 C10 123.0(3) yes
C9 C10 C11 118.2(3) yes
C6 C11 C10 120.7(3) yes
N1 C12 C13 121.2(2) yes
N1 C12 C17 118.95(19) yes
C13 C12 C17 119.8(2) yes
C12 C13 C14 119.5(3) yes
C13 C14 C15 121.1(3) yes
C14 C15 C16 119.4(3) yes
C15 C16 C17 120.2(3) yes
C12 C17 C16 120.0(3) yes
O2 C18 C3 119.6(3) yes
O2 C18 C19 119.8(2) yes
C3 C18 C19 120.59(19) yes
C18 C19 C20 123.4(2) yes
C18 C19 C24 117.4(2) yes
C20 C19 C24 119.2(3) yes
C19 C20 C21 120.6(3) yes
C20 C21 C22 117.8(3) yes
F2 C22 C21 118.4(3) yes
F2 C22 C23 118.0(3) yes
C21 C22 C23 123.6(3) yes
C22 C23 C24 118.5(3) yes
C19 C24 C23 120.2(3) yes
N3 C25 C26 120.3(3) yes
N3 C25 C30 119.8(2) yes
C26 C25 C30 119.9(3) yes
C25 C26 C27 119.1(3) yes
C26 C27 C28 121.1(3) yes
C27 C28 C29 119.4(3) yes
C28 C29 C30 120.3(3) yes
C25 C30 C29 120.2(3) yes
N9 C31 C32 123.4(3) yes
N9 C31 C35 116.4(3) yes
C32 C31 C35 119.5(2) yes
N6 C32 N10 106.5(2) yes
N6 C32 C31 110.92(18) yes
N10 C32 C31 109.9(2) yes
N7 C33 C34 123.7(3) yes
N7 C33 C48 115.6(2) yes
C34 C33 C48 120.2(3) yes
N8 C34 N10 110.6(2) yes
N8 C34 C33 109.97(18) yes
N10 C34 C33 106.8(2) yes
O3 C35 C31 118.5(3) yes
O3 C35 C36 120.4(3) yes
C31 C35 C36 121.1(3) yes
C35 C36 C37 122.7(3) yes
C35 C36 C41 117.7(3) yes
C37 C36 C41 119.4(3) yes
C36 C37 C38 120.1(3) yes
C37 C38 C39 118.0(3) yes
F3 C39 C38 118.5(3) yes
F3 C39 C40 117.7(3) yes
C38 C39 C40 123.8(3) yes
C39 C40 C41 117.6(3) yes
C36 C41 C40 121.0(3) yes
N6 C42 C43 121.2(3) yes
N6 C42 C47 119.4(3) yes
C43 C42 C47 119.4(3) yes
C42 C43 C44 119.4(3) yes
C43 C44 C45 121.5(3) yes
C44 C45 C46 118.7(3) yes
C45 C46 C47 121.0(3) yes
C42 C47 C46 120.1(3) yes
O4 C48 C33 119.5(3) yes
O4 C48 C49 121.1(3) yes
C33 C48 C49 119.4(3) yes
C48 C49 C50 122.3(3) yes
C48 C49 C54 118.7(3) yes
C50 C49 C54 118.9(3) yes
C49 C50 C51 120.6(3) yes
C50 C51 C52 118.1(3) yes
F4 C52 C51 118.4(3) yes
F4 C52 C53 118.2(3) yes
C51 C52 C53 123.5(3) yes
C52 C53 C54 117.9(3) yes
C49 C54 C53 120.9(3) yes
N8 C55 C56 121.0(3) yes
N8 C55 C60 119.9(3) yes
C56 C55 C60 119.2(3) yes
C55 C56 C57 120.0(3) yes
C56 C57 C58 120.8(3) yes
C57 C58 C59 118.9(3) yes
C58 C59 C60 121.3(3) yes
C55 C60 C59 119.8(3) yes
C2 N5 H5 125.790 no
C4 N5 H5 125.785 no
C32 N10 H10 126.207 no
C34 N10 H10 126.201 no
N1 C2 H2 109.969 no
N5 C2 H2 109.963 no
C1 C2 H2 109.967 no
N3 C4 H4 109.931 no
N5 C4 H4 109.930 no
C3 C4 H4 109.918 no
C6 C7 H7 119.514 no
C8 C7 H7 119.518 no
C7 C8 H8 120.922 no
C9 C8 H8 120.938 no
C9 C10 H10A 120.904 no
C11 C10 H10A 120.900 no
C6 C11 H11 119.643 no
C10 C11 H11 119.642 no
C12 C13 H13 120.267 no
C14 C13 H13 120.250 no
C13 C14 H14 119.460 no
C15 C14 H14 119.459 no
C14 C15 H15 120.317 no
C16 C15 H15 120.310 no
C15 C16 H16 119.894 no
C17 C16 H16 119.888 no
C12 C17 H17 119.998 no
C16 C17 H17 120.004 no
C19 C20 H20 119.702 no
C21 C20 H20 119.682 no
C20 C21 H21 121.108 no
C22 C21 H21 121.100 no
C22 C23 H23 120.736 no
C24 C23 H23 120.738 no
C19 C24 H24 119.912 no
C23 C24 H24 119.902 no
C25 C26 H26 120.465 no
C27 C26 H26 120.467 no
C26 C27 H27 119.430 no
C28 C27 H27 119.422 no
C27 C28 H28 120.311 no
C29 C28 H28 120.320 no
C28 C29 H29 119.825 no
C30 C29 H29 119.826 no
C25 C30 H30 119.903 no
C29 C30 H30 119.926 no
N6 C32 H32 109.816 no
N10 C32 H32 109.817 no
C31 C32 H32 109.813 no
N8 C34 H34 109.813 no
N10 C34 H34 109.822 no
C33 C34 H34 109.816 no
C36 C37 H37 119.929 no
C38 C37 H37 119.932 no
C37 C38 H38 120.996 no
C39 C38 H38 120.995 no
C39 C40 H40 121.192 no
C41 C40 H40 121.183 no
C36 C41 H41 119.507 no
C40 C41 H41 119.520 no
C42 C43 H43 120.317 no
C44 C43 H43 120.328 no
C43 C44 H44 119.242 no
C45 C44 H44 119.263 no
C44 C45 H45 120.665 no
C46 C45 H45 120.669 no
C45 C46 H46 119.521 no
C47 C46 H46 119.524 no
C42 C47 H47 119.936 no
C46 C47 H47 119.934 no
C49 C50 H50 119.679 no
C51 C50 H50 119.691 no
C50 C51 H51 120.948 no
C52 C51 H51 120.946 no
C52 C53 H53 121.032 no
C54 C53 H53 121.025 no
C49 C54 H54 119.536 no
C53 C54 H54 119.519 no
C55 C56 H56 120.011 no
C57 C56 H56 120.023 no
C56 C57 H57 119.618 no
C58 C57 H57 119.608 no
C57 C58 H58 120.534 no
C59 C58 H58 120.533 no
C58 C59 H59 119.369 no
C60 C59 H59 119.361 no
C55 C60 H60 120.083 no
C59 C60 H60 120.078 no

loop_
_geom_bond_atom_site_label_1
_geom_bond_atom_site_label_2
_geom_bond_distance
_geom_bond_publ_flag
F1 C9 1.360(4) yes
F2 C22 1.356(4) yes
F3 C39 1.363(4) yes
F4 C52 1.367(3) yes
O1 C5 1.229(3) yes
O2 C18 1.239(3) yes
O3 C35 1.230(3) yes
O4 C48 1.231(4) yes
N1 N2 1.327(3) yes
N1 C2 1.473(3) yes
N1 C12 1.430(3) yes
N2 C3 1.312(3) yes
N3 N4 1.343(3) yes
N3 C4 1.475(3) yes
N3 C25 1.427(3) yes
N4 C1 1.310(3) yes
N5 C2 1.448(3) yes
N5 C4 1.444(3) yes
N6 N7 1.338(3) yes
N6 C32 1.470(3) yes
N6 C42 1.423(4) yes
N7 C33 1.298(4) yes
N8 N9 1.344(3) yes
N8 C34 1.479(4) yes
N8 C55 1.423(4) yes
N9 C31 1.301(4) yes
N10 C32 1.455(4) yes
N10 C34 1.439(4) yes
C1 C2 1.511(4) yes
C1 C5 1.484(3) yes
C3 C4 1.519(4) yes
C3 C18 1.467(3) yes
C5 C6 1.484(4) yes
C6 C7 1.391(4) yes
C6 C11 1.393(4) yes
C7 C8 1.382(4) yes
C8 C9 1.377(4) yes
C9 C10 1.367(5) yes
C10 C11 1.390(4) yes
C12 C13 1.383(3) yes
C12 C17 1.393(4) yes
C13 C14 1.387(4) yes
C14 C15 1.375(4) yes
C15 C16 1.388(4) yes
C16 C17 1.383(4) yes
C18 C19 1.487(4) yes
C19 C20 1.392(4) yes
C19 C24 1.396(4) yes
C20 C21 1.389(4) yes
C21 C22 1.370(4) yes
C22 C23 1.361(5) yes
C23 C24 1.385(4) yes
C25 C26 1.390(3) yes
C25 C30 1.386(4) yes
C26 C27 1.393(4) yes
C27 C28 1.376(4) yes
C28 C29 1.383(4) yes
C29 C30 1.385(4) yes
C31 C32 1.515(4) yes
C31 C35 1.480(4) yes
C33 C34 1.517(4) yes
C33 C48 1.479(4) yes
C35 C36 1.491(4) yes
C36 C37 1.396(4) yes
C36 C41 1.381(4) yes
C37 C38 1.386(4) yes
C38 C39 1.368(5) yes
C39 C40 1.367(5) yes
C40 C41 1.385(4) yes
C42 C43 1.389(4) yes
C42 C47 1.384(4) yes
C43 C44 1.385(4) yes
C44 C45 1.375(4) yes
C45 C46 1.377(4) yes
C46 C47 1.382(4) yes
C48 C49 1.487(4) yes
C49 C50 1.393(4) yes
C49 C54 1.393(4) yes
C50 C51 1.385(4) yes
C51 C52 1.373(4) yes
C52 C53 1.365(4) yes
C53 C54 1.385(4) yes
C55 C56 1.390(4) yes
C55 C60 1.395(4) yes
C56 C57 1.389(4) yes
C57 C58 1.381(4) yes
C58 C59 1.379(4) yes
C59 C60 1.379(4) yes
N5 H5 0.880 no
N10 H10 0.880 no
C2 H2 1.000 no
C4 H4 1.000 no
C7 H7 0.950 no
C8 H8 0.950 no
C10 H10A 0.950 no
C11 H11 0.950 no
C13 H13 0.950 no
C14 H14 0.950 no
C15 H15 0.950 no
C16 H16 0.950 no
C17 H17 0.950 no
C20 H20 0.950 no
C21 H21 0.950 no
C23 H23 0.950 no
C24 H24 0.950 no
C26 H26 0.950 no
C27 H27 0.950 no
C28 H28 0.950 no
C29 H29 0.950 no
C30 H30 0.950 no
C32 H32 1.000 no
C34 H34 1.000 no
C37 H37 0.950 no
C38 H38 0.950 no
C40 H40 0.950 no
C41 H41 0.950 no
C43 H43 0.950 no
C44 H44 0.950 no
C45 H45 0.950 no
C46 H46 0.950 no
C47 H47 0.950 no
C50 H50 0.950 no
C51 H51 0.950 no
C53 H53 0.950 no
C54 H54 0.950 no
C56 H56 0.950 no
C57 H57 0.950 no
C58 H58 0.950 no
C59 H59 0.950 no
C60 H60 0.950 no

loop_
_geom_contact_atom_site_label_1
_geom_contact_atom_site_label_2
_geom_contact_distance
_geom_contact_publ_flag
_geom_contact_site_symmetry_2
F2 C20 3.599(3) no .
F2 C24 3.591(4) no .
F3 C41 3.592(4) no .
O1 N4 3.430(3) no .
O1 C2 2.920(3) no .
O1 C7 3.566(4) no .
O1 C11 2.886(4) no .
O1 C13 3.154(3) no .
O2 N2 3.452(3) no .
O2 N3 3.576(3) no .
O2 C4 2.862(3) no .
O2 C20 3.587(3) no .
O2 C24 2.814(4) no .
O2 C26 3.227(4) no .
O3 N9 3.414(3) no .
O3 C32 2.861(4) no .
O3 C41 2.788(4) no .
O3 C43 3.224(4) no .
O4 N7 3.421(3) no .
O4 C34 2.892(4) no .
O4 C50 3.575(3) no .
O4 C54 2.860(3) no .
O4 C56 3.244(4) no .
N1 N3 3.552(3) no .
N1 N4 3.363(3) no .
N1 C4 2.822(3) no .
N1 C5 3.339(3) no .
N1 C18 3.590(3) no .
N2 N3 3.370(3) no .
N2 N4 3.555(3) no .
N2 N5 2.667(3) no .
N2 C1 3.083(3) no .
N2 C17 2.691(3) no .
N2 C19 2.815(3) no .
N2 C20 2.869(3) no .
N3 C2 2.808(3) no .
N3 C18 3.370(3) no .
N4 N5 2.769(3) no .
N4 C3 3.109(3) no .
N4 C6 2.810(3) no .
N4 C7 2.899(4) no .
N4 C30 2.729(3) no .
N6 N8 3.531(3) no .
N6 N9 3.344(3) no .
N6 C34 2.799(4) no .
N6 C35 3.348(4) no .
N7 N8 3.337(3) no .
N7 N9 3.522(3) no .
N7 N10 2.703(3) no .
N7 C31 3.086(4) no .
N7 C47 2.708(4) no .
N7 C49 2.843(3) no .
N7 C50 2.952(3) no .
N8 C32 2.805(4) no .
N8 C48 3.333(4) no .
N9 N10 2.766(3) no .
N9 C33 3.092(4) no .
N9 C36 2.913(4) no .
N9 C37 2.949(4) no .
N9 C60 2.720(4) no .
C1 C3 3.119(3) no .
C1 C4 2.689(3) no .
C1 C7 3.016(4) no .
C1 C12 3.424(4) no .
C1 C25 3.553(4) no .
C2 C3 2.675(3) no .
C2 C13 3.007(4) no .
C3 C12 3.560(3) no .
C3 C20 3.079(4) no .
C3 C25 3.571(4) no .
C4 C26 3.043(4) no .
C6 C9 2.748(4) no .
C7 C10 2.775(4) no .
C8 C11 2.775(4) no .
C12 C15 2.778(4) no .
C13 C16 2.773(4) no .
C14 C17 2.759(4) no .
C19 C22 2.737(4) no .
C20 C23 2.773(4) no .
C21 C24 2.782(4) no .
C25 C28 2.781(4) no .
C26 C29 2.776(4) no .
C27 C30 2.758(4) no .
C31 C33 3.125(4) no .
C31 C34 2.688(4) no .
C31 C37 3.051(4) no .
C31 C42 3.464(4) no .
C31 C55 3.557(4) no .
C32 C33 2.677(4) no .
C32 C43 2.996(4) no .
C33 C42 3.547(4) no .
C33 C50 3.045(3) no .
C33 C55 3.457(4) no .
C34 C56 2.998(4) no .
C36 C39 2.730(4) no .
C37 C40 2.781(5) no .
C38 C41 2.772(5) no .
C42 C45 2.785(4) no .
C43 C46 2.759(4) no .
C44 C47 2.747(4) no .
C49 C52 2.741(4) no .
C50 C53 2.779(4) no .
C51 C54 2.772(4) no .
C55 C58 2.790(4) no .
C56 C59 2.759(4) no .
C57 C60 2.764(4) no .
F1 C37 3.413(4) no .
F1 C38 3.451(4) no .
F2 C15 3.426(4) no 3_676
F2 C16 3.349(4) no 3_676
F2 C30 3.496(3) no 4_565
F2 C52 3.507(4) no 3_676
F2 C53 3.072(4) no 3_676
F3 C23 3.263(4) no 2_646
F3 C41 3.558(4) no 3_566
F3 C47 3.272(4) no 4_565
F4 O1 3.538(3) no 4_565
F4 C20 3.374(3) no .
F4 C21 3.500(3) no .
O1 F4 3.538(3) no 4_564
O1 C20 3.330(3) no 4_564
O2 O3 3.490(3) no 4_665
O2 N5 3.044(3) no 4_565
O2 N10 3.356(3) no 4_665
O2 C2 3.564(3) no 4_565
O2 C32 3.180(3) no 4_665
O3 O2 3.490(3) no 4_464
O3 N5 3.054(3) no 1_455
O3 C4 3.078(3) no 1_455
O4 C50 3.418(4) no 4_564
O4 C51 3.282(4) no 4_564
N5 O2 3.044(3) no 4_564
N5 O3 3.054(3) no 1_655
N5 C18 3.588(3) no 4_564
N5 C43 3.506(3) no 1_655
N10 O2 3.356(3) no 4_464
C2 O2 3.564(3) no 4_564
C4 O3 3.078(3) no 1_655
C5 C20 3.496(4) no 4_564
C7 C51 3.411(4) no .
C7 C52 3.549(4) no .
C8 C14 3.553(4) no 4_565
C8 C50 3.408(4) no .
C8 C51 3.295(4) no .
C9 C50 3.583(4) no .
C13 C25 3.588(4) no 4_564
C13 C29 3.599(4) no 4_564
C13 C30 3.464(4) no 4_564
C14 C8 3.553(4) no 4_564
C14 C29 3.485(4) no 4_564
C14 C30 3.477(4) no 4_564
C15 F2 3.426(4) no 3_676
C16 F2 3.349(4) no 3_676
C18 N5 3.588(3) no 4_565
C20 F4 3.374(3) no .
C20 O1 3.330(3) no 4_565
C20 C5 3.496(4) no 4_565
C21 F4 3.500(3) no .
C22 C30 3.545(4) no 4_565
C23 F3 3.263(4) no 2_656
C23 C30 3.383(4) no 4_565
C25 C13 3.588(4) no 4_565
C29 C13 3.599(4) no 4_565
C29 C14 3.485(4) no 4_565
C30 F2 3.496(3) no 4_564
C30 C13 3.464(4) no 4_565
C30 C14 3.477(4) no 4_565
C30 C22 3.545(4) no 4_564
C30 C23 3.383(4) no 4_564
C32 O2 3.180(3) no 4_464
C37 F1 3.413(4) no .
C38 F1 3.451(4) no .
C39 C40 3.582(5) no 3_566
C39 C47 3.546(4) no 4_565
C40 C39 3.582(5) no 3_566
C40 C40 3.287(5) no 3_566
C40 C47 3.578(4) no 4_565
C41 F3 3.558(4) no 3_566
C43 N5 3.506(3) no 1_455
C45 C59 3.446(4) no 2_555
C46 C55 3.411(4) no 4_565
C46 C56 3.294(4) no 4_565
C47 F3 3.272(4) no 4_564
C47 C39 3.546(4) no 4_564
C47 C40 3.578(4) no 4_564
C47 C56 3.330(4) no 4_565
C50 O4 3.418(4) no 4_565
C50 C8 3.408(4) no .
C50 C9 3.583(4) no .
C51 O4 3.282(4) no 4_565
C51 C7 3.411(4) no .
C51 C8 3.295(4) no .
C51 C56 3.586(4) no 4_565
C51 C57 3.462(4) no 4_565
C52 F2 3.507(4) no 3_676
C52 C7 3.549(4) no .
C53 F2 3.072(4) no 3_676
C55 C46 3.411(4) no 4_564
C56 C46 3.294(4) no 4_564
C56 C47 3.330(4) no 4_564
C56 C51 3.586(4) no 4_564
C57 C51 3.462(4) no 4_564
C59 C45 3.446(4) no 2_545
F1 H8 2.5393 no .
F1 H10A 2.5355 no .
F2 H21 2.5338 no .
F2 H23 2.5120 no .
F3 H38 2.5364 no .
F3 H40 2.5237 no .
F4 H51 2.5402 no .
F4 H53 2.5307 no .
O1 H2 2.5979 no .
O1 H11 2.6498 no .
O1 H13 2.4587 no .
O2 H4 2.5269 no .
O2 H24 2.5479 no .
O2 H26 2.3468 no .
O3 H32 2.4954 no .
O3 H41 2.4927 no .
O3 H43 2.4289 no .
O4 H34 2.5428 no .
O4 H54 2.6128 no .
O4 H56 2.5008 no .
N1 H5 2.9625 no .
N1 H13 2.6335 no .
N1 H17 2.5960 no .
N1 H20 3.4489 no .
N2 H2 3.2052 no .
N2 H4 3.2079 no .
N2 H5 3.3503 no .
N2 H17 2.3606 no .
N2 H20 2.4775 no .
N3 H5 3.0782 no .
N3 H7 3.4617 no .
N3 H26 2.6255 no .
N3 H30 2.6021 no .
N4 H2 3.1912 no .
N4 H4 3.2268 no .
N4 H5 3.5121 no .
N4 H7 2.5531 no .
N4 H30 2.4240 no .
N6 H10 2.9863 no .
N6 H43 2.6359 no .
N6 H47 2.5894 no .
N6 H50 3.5348 no .
N7 H10 3.4051 no .
N7 H32 3.2177 no .
N7 H34 3.1980 no .
N7 H47 2.3833 no .
N7 H50 2.5890 no .
N8 H10 3.0747 no .
N8 H37 3.4546 no .
N8 H56 2.6270 no .
N8 H60 2.6128 no .
N9 H10 3.5035 no .
N9 H32 3.1938 no .
N9 H34 3.2274 no .
N9 H37 2.4932 no .
N9 H60 2.3949 no .
C1 H5 3.1715 no .
C1 H7 2.7326 no .
C1 H13 3.3250 no .
C1 H30 3.5900 no .
C2 H4 3.2218 no .
C2 H13 2.6826 no .
C3 H5 3.0458 no .
C3 H17 3.5939 no .
C3 H20 2.8213 no .
C3 H26 3.3303 no .
C4 H2 3.2161 no .
C4 H26 2.7567 no .
C5 H2 2.7221 no .
C5 H7 2.6783 no .
C5 H11 2.6291 no .
C5 H13 3.1408 no .
C6 H8 3.2737 no .
C6 H10A 3.2793 no .
C7 H11 3.2557 no .
C8 H10A 3.2657 no .
C9 H7 3.2264 no .
C9 H11 3.2250 no .
C10 H8 3.2644 no .
C11 H7 3.2554 no .
C12 H2 2.7007 no .
C12 H14 3.2483 no .
C12 H16 3.2617 no .
C13 H2 2.6738 no .
C13 H15 3.2627 no .
C13 H17 3.2591 no .
C14 H16 3.2434 no .
C15 H13 3.2605 no .
C15 H17 3.2596 no .
C16 H14 3.2426 no .
C17 H13 3.2622 no .
C17 H15 3.2609 no .
C17 H20 3.5599 no .
C18 H4 2.6851 no .
C18 H20 2.7129 no .
C18 H24 2.6016 no .
C18 H26 3.0911 no .
C19 H21 3.2785 no .
C19 H23 3.2726 no .
C20 H17 3.1666 no .
C20 H24 3.2640 no .
C21 H23 3.2580 no .
C22 H20 3.2237 no .
C22 H24 3.2201 no .
C23 H21 3.2591 no .
C24 H20 3.2635 no .
C25 H4 2.6637 no .
C25 H27 3.2559 no .
C25 H29 3.2585 no .
C26 H4 2.7141 no .
C26 H28 3.2695 no .
C26 H30 3.2608 no .
C27 H29 3.2404 no .
C28 H26 3.2681 no .
C28 H30 3.2576 no .
C29 H27 3.2389 no .
C30 H26 3.2638 no .
C30 H28 3.2603 no .
C31 H10 3.1644 no .
C31 H37 2.7507 no .
C31 H43 3.3056 no .
C32 H34 3.2137 no .
C32 H43 2.6771 no .
C33 H10 3.0817 no .
C33 H47 3.5945 no .
C33 H50 2.7668 no .
C33 H56 3.3438 no .
C34 H32 3.2075 no .
C34 H56 2.6671 no .
C35 H32 2.6729 no .
C35 H37 2.7115 no .
C35 H41 2.5902 no .
C35 H43 3.0782 no .
C36 H38 3.2755 no .
C36 H40 3.2688 no .
C37 H41 3.2559 no .
C37 H60 3.5514 no .
C38 H40 3.2655 no .
C39 H37 3.2231 no .
C39 H41 3.2151 no .
C40 H38 3.2642 no .
C41 H37 3.2564 no .
C42 H32 2.6658 no .
C42 H44 3.2497 no .
C42 H46 3.2509 no .
C43 H32 2.6448 no .
C43 H45 3.2657 no .
C43 H47 3.2531 no .
C44 H46 3.2255 no .
C45 H43 3.2621 no .
C45 H47 3.2542 no .
C46 H44 3.2241 no .
C47 H43 3.2547 no .
C47 H45 3.2596 no .
C48 H34 2.6919 no .
C48 H50 2.6937 no .
C48 H54 2.6196 no .
C48 H56 3.1621 no .
C49 H51 3.2753 no .
C49 H53 3.2788 no .
C50 H54 3.2575 no .
C51 H53 3.2645 no .
C52 H50 3.2258 no .
C52 H54 3.2163 no .
C53 H51 3.2631 no .
C54 H50 3.2585 no .
C55 H34 2.6793 no .
C55 H57 3.2611 no .
C55 H59 3.2562 no .
C56 H34 2.6325 no .
C56 H58 3.2669 no .
C56 H60 3.2616 no .
C57 H59 3.2347 no .
C58 H56 3.2624 no .
C58 H60 3.2583 no .
C59 H57 3.2361 no .
C60 H56 3.2617 no .
C60 H58 3.2611 no .
H2 H5 2.3198 no .
H2 H13 2.1086 no .
H4 H5 2.3114 no .
H4 H26 2.2649 no .
H7 H8 2.3386 no .
H10 H32 2.3282 no .
H10 H34 2.3104 no .
H10A H11 2.3479 no .
H13 H14 2.3332 no .
H14 H15 2.3223 no .
H15 H16 2.3407 no .
H16 H17 2.3318 no .
H17 H20 2.9526 no .
H20 H21 2.3506 no .
H23 H24 2.3442 no .
H26 H27 2.3419 no .
H27 H28 2.3226 no .
H28 H29 2.3353 no .
H29 H30 2.3317 no .
H32 H43 2.1055 no .
H34 H56 2.0695 no .
H37 H38 2.3498 no .
H37 H50 3.4216 no .
H37 H60 3.2679 no .
H40 H41 2.3450 no .
H43 H44 2.3290 no .
H44 H45 2.3236 no .
H45 H46 2.3295 no .
H46 H47 2.3241 no .
H50 H51 2.3443 no .
H53 H54 2.3429 no .
H56 H57 2.3339 no .
H57 H58 2.3329 no .
H58 H59 2.3281 no .
H59 H60 2.3214 no .
F1 H28 3.0498 no 3_666
F1 H29 3.0558 no 3_666
F1 H37 2.7812 no .
F1 H38 2.8721 no .
F1 H50 3.5582 no .
F1 H54 3.1935 no 4_565
F2 H15 3.2675 no 3_676
F2 H16 3.1380 no 3_676
F2 H29 3.4202 no 4_565
F2 H30 2.7874 no 4_565
F2 H53 2.7850 no 3_676
F2 H57 3.4726 no 2_655
F3 H23 2.3423 no 2_646
F3 H41 3.3159 no 3_566
F3 H46 3.5490 no 4_565
F3 H47 2.6689 no 4_565
F4 H7 3.5108 no .
F4 H11 2.7954 no 4_565
F4 H20 2.6700 no .
F4 H21 2.9515 no .
F4 H57 3.2925 no 4_565
O1 H7 3.0156 no 4_564
O1 H8 3.2325 no 4_564
O1 H20 2.9022 no 4_564
O2 H2 3.0903 no 4_565
O2 H5 2.3832 no 4_565
O2 H10 3.0345 no 4_665
O2 H32 2.3901 no 4_665
O2 H44 3.0998 no 1_655
O3 H4 2.4050 no 1_455
O3 H5 2.5950 no 1_455
O3 H10 3.0340 no 4_565
O3 H24 2.9006 no 4_464
O4 H8 3.2878 no 4_564
O4 H37 3.2966 no 4_564
O4 H50 2.8578 no 4_564
O4 H51 2.5905 no 4_564
N2 H44 3.1002 no 1_655
N2 H58 3.5640 no 2_655
N2 H59 3.5288 no 2_655
N3 H13 3.5722 no 4_565
N5 H26 3.3698 no 4_564
N5 H32 3.4699 no 1_655
N5 H43 2.7033 no 1_655
N5 H44 3.4831 no 1_655
C2 H26 3.5780 no 4_564
C3 H44 2.8471 no 1_655
C4 H43 3.1092 no 1_655
C4 H44 3.3488 no 1_655
C5 H20 3.3892 no 4_564
C7 H13 3.4973 no 4_565
C7 H14 3.2025 no 4_565
C8 H14 2.7952 no 4_565
C8 H50 3.4623 no .
C8 H51 3.2669 no .
C8 H54 3.1873 no 4_565
C9 H14 3.3395 no 4_565
C9 H16 3.5671 no 2_645
C9 H50 3.4037 no .
C10 H16 2.9813 no 2_645
C11 H16 3.2610 no 2_645
C11 H21 3.4463 no 4_564
C11 H51 3.3418 no 4_564
C12 H53 2.9841 no .
C13 H8 3.5630 no 4_564
C13 H53 2.9424 no .
C14 H8 3.2792 no 4_564
C14 H15 2.9528 no 3_675
C14 H29 3.5437 no 4_564
C14 H30 3.5312 no 4_564
C14 H53 2.8575 no .
C15 H14 3.2672 no 3_675
C15 H15 2.9955 no 3_675
C15 H29 3.5964 no 4_564
C15 H53 2.8238 no .
C16 H10A 3.5512 no 2_655
C16 H53 2.8745 no .
C17 H53 2.9496 no .
C17 H58 3.3139 no 2_655
C17 H59 3.2736 no 2_655
C18 H2 3.0905 no 4_565
C18 H5 3.1649 no 4_565
C18 H44 2.8926 no 1_655
C19 H2 3.4162 no 4_565
C19 H5 3.5524 no 4_565
C19 H58 3.0839 no 2_655
C20 H58 3.0824 no 2_655
C21 H30 3.5581 no 4_565
C21 H58 3.1438 no 2_655
C22 H30 2.8250 no 4_565
C22 H57 3.4602 no 2_655
C22 H58 3.1496 no 2_655
C23 H30 2.9714 no 4_565
C23 H57 3.5708 no 2_655
C23 H58 3.1767 no 2_655
C24 H58 3.1466 no 2_655
C25 H2 3.4662 no 4_565
C25 H13 3.2351 no 4_565
C25 H41 3.3202 no 1_655
C26 H2 3.1321 no 4_565
C26 H5 3.3808 no 4_565
C26 H13 3.5818 no 4_565
C26 H41 2.8509 no 1_655
C27 H40 3.1854 no 1_655
C27 H41 2.9973 no 1_655
C27 H59 3.4501 no 3_666
C28 H38 3.4059 no 3_666
C28 H40 3.5305 no 1_655
C28 H41 3.5687 no 1_655
C28 H59 3.2924 no 3_666
C29 H15 3.5715 no 2_645
C29 H23 3.5757 no 4_564
C29 H38 3.2367 no 3_666
C30 H13 3.3939 no 4_565
C30 H14 3.4082 no 4_565
C30 H23 3.2037 no 4_564
C32 H5 3.5625 no 1_455
C35 H4 3.5428 no 1_455
C35 H10 3.2886 no 4_565
C35 H24 3.3326 no 4_464
C36 H10 3.4148 no 4_565
C38 H28 3.4212 no 3_666
C38 H29 3.5976 no 3_666
C39 H40 3.3700 no 3_566
C39 H47 3.0320 no 4_565
C40 H27 3.5028 no 1_455
C40 H40 3.2673 no 3_566
C40 H47 3.4135 no 4_565
C41 H40 3.5526 no 3_566
C42 H27 3.3469 no 4_464
C42 H34 3.2984 no 4_565
C43 H4 3.3735 no 1_455
C43 H5 3.0168 no 1_455
C43 H10 2.9814 no 4_565
C43 H27 2.8913 no 4_464
C43 H34 3.5134 no 4_565
C44 H4 3.5992 no 1_455
C44 H10 3.1298 no 4_565
C44 H27 3.0258 no 4_464
C44 H59 3.1200 no 2_555
C45 H27 3.5879 no 4_464
C45 H45 3.4730 no 3_576
C45 H59 3.1454 no 2_555
C45 H60 3.5194 no 2_555
C46 H45 3.3764 no 3_576
C46 H56 3.4980 no 4_565
C47 H34 3.4349 no 4_565
C47 H40 3.3661 no 4_564
C47 H56 3.1765 no 4_565
C48 H38 3.4759 no 4_564
C50 H8 3.5770 no .
C50 H56 3.1995 no 4_565
C50 H57 3.4149 no 4_565
C51 H7 3.4556 no .
C51 H8 3.2380 no .
C51 H11 3.3393 no 4_565
C51 H56 3.0580 no 4_565
C51 H57 2.8143 no 4_565
C52 H7 3.3592 no .
C52 H11 3.5258 no 4_565
C52 H57 3.0179 no 4_565
C54 H8 3.1754 no 4_564
C54 H38 3.4628 no 4_564
C55 H10A 2.9114 no .
C55 H46 3.3159 no 4_564
C56 H10A 2.8736 no .
C56 H46 3.1720 no 4_564
C56 H47 3.2419 no 4_564
C56 H51 3.1972 no 4_564
C57 H10A 2.8976 no .
C57 H46 3.1871 no 4_564
C57 H47 3.3551 no 4_564
C57 H51 3.2700 no 4_564
C58 H10A 2.9287 no .
C58 H17 2.9777 no 2_645
C58 H46 3.3844 no 4_564
C59 H10A 2.9149 no .
C59 H17 3.1932 no 2_645
C59 H28 3.2011 no 3_666
C59 H44 3.4606 no 2_545
C59 H45 2.9533 no 2_545
C59 H46 3.5412 no 4_564
C60 H10A 2.9227 no .
C60 H28 3.1957 no 3_666
C60 H45 3.1660 no 2_545
C60 H46 3.5048 no 4_564
H2 O2 3.0903 no 4_564
H2 C18 3.0905 no 4_564
H2 C19 3.4162 no 4_564
H2 C25 3.4662 no 4_564
H2 C26 3.1321 no 4_564
H2 H26 2.9888 no 4_564
H4 O3 2.4050 no 1_655
H4 C35 3.5428 no 1_655
H4 C43 3.3735 no 1_655
H4 C44 3.5992 no 1_655
H4 H10 2.8964 no 4_665
H4 H41 3.3838 no 1_655
H4 H43 2.6763 no 1_655
H4 H44 3.1224 no 1_655
H5 O2 2.3832 no 4_564
H5 O3 2.5950 no 1_655
H5 C18 3.1649 no 4_564
H5 C19 3.5524 no 4_564
H5 C26 3.3808 no 4_564
H5 C32 3.5625 no 1_655
H5 C43 3.0168 no 1_655
H5 H24 3.3621 no 4_564
H5 H26 2.7814 no 4_564
H5 H27 3.4885 no 4_564
H5 H32 2.6021 no 1_655
H5 H43 2.1555 no 1_655
H5 H44 3.4900 no 1_655
H7 F4 3.5108 no .
H7 O1 3.0156 no 4_565
H7 C51 3.4556 no .
H7 C52 3.3592 no .
H7 H13 2.9943 no 4_565
H7 H14 3.3629 no 4_565
H7 H51 3.5633 no .
H8 O1 3.2325 no 4_565
H8 O4 3.2878 no 4_565
H8 C13 3.5630 no 4_565
H8 C14 3.2792 no 4_565
H8 C50 3.5770 no .
H8 C51 3.2380 no .
H8 C54 3.1754 no 4_565
H8 H13 3.2693 no 4_565
H8 H14 2.7181 no 4_565
H8 H50 3.5430 no .
H8 H51 2.9364 no .
H8 H54 2.3382 no 4_565
H10 O2 3.0345 no 4_464
H10 O3 3.0340 no 4_564
H10 C35 3.2886 no 4_564
H10 C36 3.4148 no 4_564
H10 C43 2.9814 no 4_564
H10 C44 3.1298 no 4_564
H10 H4 2.8964 no 4_464
H10 H26 3.3643 no 4_464
H10 H43 2.9450 no 4_564
H10 H44 3.1950 no 4_564
H10A C16 3.5512 no 2_645
H10A C55 2.9114 no .
H10A C56 2.8736 no .
H10A C57 2.8976 no .
H10A C58 2.9287 no .
H10A C59 2.9149 no .
H10A C60 2.9227 no .
H10A H16 2.9297 no 2_645
H10A H56 3.3992 no .
H10A H57 3.4543 no .
H10A H58 3.4983 no .
H10A H59 3.4616 no .
H10A H60 3.4857 no .
H11 F4 2.7954 no 4_564
H11 C51 3.3393 no 4_564
H11 C52 3.5258 no 4_564
H11 H16 3.4124 no 2_645
H11 H21 3.0019 no 4_564
H11 H51 2.6215 no 4_564
H11 H57 3.5891 no .
H13 N3 3.5722 no 4_564
H13 C7 3.4973 no 4_564
H13 C25 3.2351 no 4_564
H13 C26 3.5818 no 4_564
H13 C30 3.3939 no 4_564
H13 H7 2.9943 no 4_564
H13 H8 3.2693 no 4_564
H13 H53 3.5125 no .
H14 C7 3.2025 no 4_564
H14 C8 2.7952 no 4_564
H14 C9 3.3395 no 4_564
H14 C15 3.2672 no 3_675
H14 C30 3.4082 no 4_564
H14 H7 3.3629 no 4_564
H14 H8 2.7181 no 4_564
H14 H15 2.4612 no 3_675
H14 H30 3.2102 no 4_564
H14 H53 3.3953 no .
H14 H54 3.5483 no .
H15 F2 3.2675 no 3_676
H15 C14 2.9528 no 3_675
H15 C15 2.9955 no 3_675
H15 C29 3.5715 no 2_655
H15 H14 2.4612 no 3_675
H15 H15 2.5636 no 3_675
H15 H29 3.0077 no 2_655
H15 H30 3.1087 no 2_655
H15 H53 3.3392 no .
H16 F2 3.1380 no 3_676
H16 C9 3.5671 no 2_655
H16 C10 2.9813 no 2_655
H16 C11 3.2610 no 2_655
H16 H10A 2.9297 no 2_655
H16 H11 3.4124 no 2_655
H16 H21 3.0242 no 3_676
H16 H53 3.4209 no .
H17 C58 2.9777 no 2_655
H17 C59 3.1932 no 2_655
H17 H53 3.5216 no .
H17 H58 2.4319 no 2_655
H17 H59 2.8306 no 2_655
H20 F4 2.6700 no .
H20 O1 2.9022 no 4_565
H20 C5 3.3892 no 4_565
H20 H58 3.5778 no 2_655
H21 F4 2.9515 no .
H21 C11 3.4463 no 4_565
H21 H11 3.0019 no 4_565
H21 H16 3.0242 no 3_676
H23 F3 2.3423 no 2_656
H23 C29 3.5757 no 4_565
H23 C30 3.2037 no 4_565
H23 H30 3.0093 no 4_565
H23 H57 3.5991 no 2_655
H24 O3 2.9006 no 4_665
H24 C35 3.3326 no 4_665
H24 H5 3.3621 no 4_565
H24 H32 3.5919 no 4_665
H26 N5 3.3698 no 4_565
H26 C2 3.5780 no 4_565
H26 H2 2.9888 no 4_565
H26 H5 2.7814 no 4_565
H26 H10 3.3643 no 4_665
H26 H32 2.8504 no 4_665
H26 H41 3.0185 no 1_655
H26 H43 3.4403 no 4_665
H27 C40 3.5028 no 1_655
H27 C42 3.3469 no 4_665
H27 C43 2.8913 no 4_665
H27 C44 3.0258 no 4_665
H27 C45 3.5879 no 4_665
H27 H5 3.4885 no 4_565
H27 H40 2.8963 no 1_655
H27 H41 3.2439 no 1_655
H27 H43 3.0671 no 4_665
H27 H44 3.2666 no 4_665
H27 H59 3.0308 no 3_666
H28 F1 3.0498 no 3_666
H28 C38 3.4212 no 3_666
H28 C59 3.2011 no 3_666
H28 C60 3.1957 no 3_666
H28 H38 3.1431 no 3_666
H28 H40 3.5121 no 1_655
H28 H59 2.7300 no 3_666
H28 H60 2.7388 no 3_666
H29 F1 3.0558 no 3_666
H29 F2 3.4202 no 4_564
H29 C14 3.5437 no 4_565
H29 C15 3.5964 no 4_565
H29 C38 3.5976 no 3_666
H29 H15 3.0077 no 2_645
H29 H38 2.8207 no 3_666
H30 F2 2.7874 no 4_564
H30 C14 3.5312 no 4_565
H30 C21 3.5581 no 4_564
H30 C22 2.8250 no 4_564
H30 C23 2.9714 no 4_564
H30 H14 3.2102 no 4_565
H30 H15 3.1087 no 2_645
H30 H23 3.0093 no 4_564
H32 O2 2.3901 no 4_464
H32 N5 3.4699 no 1_455
H32 H5 2.6021 no 1_455
H32 H24 3.5919 no 4_464
H32 H26 2.8504 no 4_464
H34 C42 3.2984 no 4_564
H34 C43 3.5134 no 4_564
H34 C47 3.4349 no 4_564
H37 F1 2.7812 no .
H37 O4 3.2966 no 4_565
H38 F1 2.8721 no .
H38 C28 3.4059 no 3_666
H38 C29 3.2367 no 3_666
H38 C48 3.4759 no 4_565
H38 C54 3.4628 no 4_565
H38 H28 3.1431 no 3_666
H38 H29 2.8207 no 3_666
H38 H54 3.0754 no 4_565
H40 C27 3.1854 no 1_455
H40 C28 3.5305 no 1_455
H40 C39 3.3700 no 3_566
H40 C40 3.2673 no 3_566
H40 C41 3.5526 no 3_566
H40 C47 3.3661 no 4_565
H40 H27 2.8963 no 1_455
H40 H28 3.5121 no 1_455
H40 H40 3.5148 no 3_566
H40 H47 3.3997 no 4_565
H41 F3 3.3159 no 3_566
H41 C25 3.3202 no 1_455
H41 C26 2.8509 no 1_455
H41 C27 2.9973 no 1_455
H41 C28 3.5687 no 1_455
H41 H4 3.3838 no 1_455
H41 H26 3.0185 no 1_455
H41 H27 3.2439 no 1_455
H43 N5 2.7033 no 1_455
H43 C4 3.1092 no 1_455
H43 H4 2.6763 no 1_455
H43 H5 2.1555 no 1_455
H43 H10 2.9450 no 4_565
H43 H26 3.4403 no 4_464
H43 H27 3.0671 no 4_464
H44 O2 3.0998 no 1_455
H44 N2 3.1002 no 1_455
H44 N5 3.4831 no 1_455
H44 C3 2.8471 no 1_455
H44 C4 3.3488 no 1_455
H44 C18 2.8926 no 1_455
H44 C59 3.4606 no 2_555
H44 H4 3.1224 no 1_455
H44 H5 3.4900 no 1_455
H44 H10 3.1950 no 4_565
H44 H27 3.2666 no 4_464
H44 H59 2.8262 no 2_555
H45 C45 3.4730 no 3_576
H45 C46 3.3764 no 3_576
H45 C59 2.9533 no 2_555
H45 C60 3.1660 no 2_555
H45 H45 2.9020 no 3_576
H45 H46 2.6866 no 3_576
H45 H59 2.8939 no 2_555
H45 H60 3.2387 no 2_555
H46 F3 3.5490 no 4_564
H46 C55 3.3159 no 4_565
H46 C56 3.1720 no 4_565
H46 C57 3.1871 no 4_565
H46 C58 3.3844 no 4_565
H46 C59 3.5412 no 4_565
H46 C60 3.5048 no 4_565
H46 H45 2.6866 no 3_576
H46 H56 3.5913 no 4_565
H46 H57 3.5899 no 4_565
H47 F3 2.6689 no 4_564
H47 C39 3.0320 no 4_564
H47 C40 3.4135 no 4_564
H47 C56 3.2419 no 4_565
H47 C57 3.3551 no 4_565
H47 H40 3.3997 no 4_564
H47 H56 3.0544 no 4_565
H47 H57 3.2260 no 4_565
H50 F1 3.5582 no .
H50 O4 2.8578 no 4_565
H50 C8 3.4623 no .
H50 C9 3.4037 no .
H50 H8 3.5430 no .
H50 H56 2.9298 no 4_565
H51 O4 2.5905 no 4_565
H51 C8 3.2669 no .
H51 C11 3.3418 no 4_565
H51 C56 3.1972 no 4_565
H51 C57 3.2700 no 4_565
H51 H7 3.5633 no .
H51 H8 2.9364 no .
H51 H11 2.6215 no 4_565
H51 H56 2.6861 no 4_565
H51 H57 2.8418 no 4_565
H53 F2 2.7850 no 3_676
H53 C12 2.9841 no .
H53 C13 2.9424 no .
H53 C14 2.8575 no .
H53 C15 2.8238 no .
H53 C16 2.8745 no .
H53 C17 2.9496 no .
H53 H13 3.5125 no .
H53 H14 3.3953 no .
H53 H15 3.3392 no .
H53 H16 3.4209 no .
H53 H17 3.5216 no .
H54 F1 3.1935 no 4_564
H54 C8 3.1873 no 4_564
H54 H8 2.3382 no 4_564
H54 H14 3.5483 no .
H54 H38 3.0754 no 4_564
H56 C46 3.4980 no 4_564
H56 C47 3.1765 no 4_564
H56 C50 3.1995 no 4_564
H56 C51 3.0580 no 4_564
H56 H10A 3.3992 no .
H56 H46 3.5913 no 4_564
H56 H47 3.0544 no 4_564
H56 H50 2.9298 no 4_564
H56 H51 2.6861 no 4_564
H57 F2 3.4726 no 2_645
H57 F4 3.2925 no 4_564
H57 C22 3.4602 no 2_645
H57 C23 3.5708 no 2_645
H57 C50 3.4149 no 4_564
H57 C51 2.8143 no 4_564
H57 C52 3.0179 no 4_564
H57 H10A 3.4543 no .
H57 H11 3.5891 no .
H57 H23 3.5991 no 2_645
H57 H46 3.5899 no 4_564
H57 H47 3.2260 no 4_564
H57 H51 2.8418 no 4_564
H58 N2 3.5640 no 2_645
H58 C17 3.3139 no 2_645
H58 C19 3.0839 no 2_645
H58 C20 3.0824 no 2_645
H58 C21 3.1438 no 2_645
H58 C22 3.1496 no 2_645
H58 C23 3.1767 no 2_645
H58 C24 3.1466 no 2_645
H58 H10A 3.4983 no .
H58 H17 2.4319 no 2_645
H58 H20 3.5778 no 2_645
H59 N2 3.5288 no 2_645
H59 C17 3.2736 no 2_645
H59 C27 3.4501 no 3_666
H59 C28 3.2924 no 3_666
H59 C44 3.1200 no 2_545
H59 C45 3.1454 no 2_545
H59 H10A 3.4616 no .
H59 H17 2.8306 no 2_645
H59 H27 3.0308 no 3_666
H59 H28 2.7300 no 3_666
H59 H44 2.8262 no 2_545
H59 H45 2.8939 no 2_545
H60 C45 3.5194 no 2_545
H60 H10A 3.4857 no .
H60 H28 2.7388 no 3_666
H60 H45 3.2387 no 2_545

loop_
_geom_hbond_atom_site_label_D
_geom_hbond_atom_site_label_H
_geom_hbond_atom_site_label_A
_geom_hbond_site_symmetry_A
_geom_hbond_distance_DA
_geom_hbond_distance_DH
_geom_hbond_distance_HA
_geom_hbond_angle_DHA
_geom_hbond_publ_flag
N5 H5 O2 4_564 3.044(3) 0.880 2.383 132.1 no
N5 H5 O3 1_655 3.054(3) 0.880 2.595 113.5 no

loop_
_geom_torsion_atom_site_label_1
_geom_torsion_atom_site_label_2
_geom_torsion_atom_site_label_3
_geom_torsion_atom_site_label_4
_geom_torsion
_geom_torsion_publ_flag
N2 N1 C2 N5 -42.6(3) no
N2 N1 C2 C1 77.1(3) no
C2 N1 N2 C3 4.8(3) no
N2 N1 C12 C13 -172.18(18) no
N2 N1 C12 C17 6.5(3) no
C12 N1 N2 C3 178.15(17) no
C2 N1 C12 C13 0.6(4) no
C2 N1 C12 C17 179.30(18) no
C12 N1 C2 N5 144.7(2) no
C12 N1 C2 C1 -95.6(3) no
N1 N2 C3 C4 7.3(4) no
N1 N2 C3 C18 177.28(17) no
N4 N3 C4 N5 -40.9(3) no
N4 N3 C4 C3 75.3(3) no
C4 N3 N4 C1 4.7(3) no
N4 N3 C25 C26 -159.39(19) no
N4 N3 C25 C30 19.2(3) no
C25 N3 N4 C1 -168.99(18) no
C4 N3 C25 C26 27.5(4) no
C4 N3 C25 C30 -153.9(2) no
C25 N3 C4 N5 132.1(2) no
C25 N3 C4 C3 -111.7(3) no
N3 N4 C1 C2 8.8(4) no
N3 N4 C1 C5 179.82(18) no
C2 N5 C4 N3 62.2(3) no
C2 N5 C4 C3 -58.1(2) no
C4 N5 C2 N1 71.2(2) no
C4 N5 C2 C1 -48.5(3) no
N7 N6 C32 N10 -44.3(3) no
N7 N6 C32 C31 75.2(3) no
C32 N6 N7 C33 7.7(3) no
N7 N6 C42 C43 -168.10(17) no
N7 N6 C42 C47 11.3(3) no
C42 N6 N7 C33 -175.79(17) no
C32 N6 C42 C43 8.1(4) no
C32 N6 C42 C47 -172.45(18) no
C42 N6 C32 N10 139.5(2) no
C42 N6 C32 C31 -101.0(3) no
N6 N7 C33 C34 5.1(4) no
N6 N7 C33 C48 177.25(17) no
N9 N8 C34 N10 -41.1(3) no
N9 N8 C34 C33 76.6(3) no
C34 N8 N9 C31 5.1(3) no
N9 N8 C55 C56 -174.00(17) no
N9 N8 C55 C60 5.7(3) no
C55 N8 N9 C31 -177.43(17) no
C34 N8 C55 C56 3.2(4) no
C34 N8 C55 C60 -177.14(18) no
C55 N8 C34 N10 141.8(2) no
C55 N8 C34 C33 -100.5(3) no
N8 N9 C31 C32 6.6(3) no
N8 N9 C31 C35 176.70(16) no
C32 N10 C34 N8 63.2(3) no
C32 N10 C34 C33 -56.4(3) no
C34 N10 C32 N6 69.4(2) no
C34 N10 C32 C31 -50.8(3) no
N4 C1 C2 N1 -102.5(3) no
N4 C1 C2 N5 14.4(3) no
N4 C1 C5 O1 -151.3(3) no
N4 C1 C5 C6 29.4(3) no
C2 C1 C5 O1 20.0(4) no
C2 C1 C5 C6 -159.28(19) no
C5 C1 C2 N1 87.0(3) no
C5 C1 C2 N5 -156.1(2) no
N2 C3 C4 N3 -99.9(3) no
N2 C3 C4 N5 19.8(3) no
N2 C3 C18 O2 -159.3(2) no
N2 C3 C18 C19 19.2(3) no
C4 C3 C18 O2 11.1(4) no
C4 C3 C18 C19 -170.41(19) no
C18 C3 C4 N3 90.6(3) no
C18 C3 C4 N5 -149.68(19) no
O1 C5 C6 C7 -145.2(3) no
O1 C5 C6 C11 33.1(4) no
C1 C5 C6 C7 34.1(4) no
C1 C5 C6 C11 -147.6(2) no
C5 C6 C7 C8 178.1(2) no
C5 C6 C11 C10 179.8(2) no
C7 C6 C11 C10 -1.9(4) no
C11 C6 C7 C8 -0.2(4) no
C6 C7 C8 C9 2.2(4) no
C7 C8 C9 F1 178.4(3) no
C7 C8 C9 C10 -2.3(5) no
F1 C9 C10 C11 179.6(3) no
C8 C9 C10 C11 0.3(5) no
C9 C10 C11 C6 1.8(4) no
N1 C12 C13 C14 178.56(19) no
N1 C12 C17 C16 -178.74(19) no
C13 C12 C17 C16 -0.0(4) no
C17 C12 C13 C14 -0.1(4) no
C12 C13 C14 C15 -0.3(4) no
C13 C14 C15 C16 0.8(4) no
C14 C15 C16 C17 -0.9(4) no
C15 C16 C17 C12 0.6(4) no
O2 C18 C19 C20 -148.4(2) no
O2 C18 C19 C24 30.1(4) no
C3 C18 C19 C20 33.1(4) no
C3 C18 C19 C24 -148.4(2) no
C18 C19 C20 C21 179.0(2) no
C18 C19 C24 C23 179.5(2) no
C20 C19 C24 C23 -2.0(4) no
C24 C19 C20 C21 0.5(4) no
C19 C20 C21 C22 1.3(4) no
C20 C21 C22 F2 179.7(3) no
C20 C21 C22 C23 -1.8(4) no
F2 C22 C23 C24 178.9(3) no
C21 C22 C23 C24 0.4(5) no
C22 C23 C24 C19 1.5(4) no
N3 C25 C26 C27 178.7(2) no
N3 C25 C30 C29 -178.7(2) no
C26 C25 C30 C29 -0.1(4) no
C30 C25 C26 C27 0.1(4) no
C25 C26 C27 C28 -0.0(4) no
C26 C27 C28 C29 -0.1(5) no
C27 C28 C29 C30 0.1(5) no
C28 C29 C30 C25 -0.0(4) no
N9 C31 C32 N6 -100.1(3) no
N9 C31 C32 N10 17.5(3) no
N9 C31 C35 O3 -147.7(2) no
N9 C31 C35 C36 32.8(3) no
C32 C31 C35 O3 22.9(4) no
C32 C31 C35 C36 -156.66(19) no
C35 C31 C32 N6 90.1(3) no
C35 C31 C32 N10 -152.39(19) no
N7 C33 C34 N8 -99.8(3) no
N7 C33 C34 N10 20.2(3) no
N7 C33 C48 O4 -150.4(2) no
N7 C33 C48 C49 29.5(3) no
C34 C33 C48 O4 22.1(4) no
C34 C33 C48 C49 -158.00(19) no
C48 C33 C34 N8 88.4(3) no
C48 C33 C34 N10 -151.6(2) no
O3 C35 C36 C37 -156.7(2) no
O3 C35 C36 C41 19.4(4) no
C31 C35 C36 C37 22.9(4) no
C31 C35 C36 C41 -161.1(2) no
C35 C36 C37 C38 177.7(2) no
C35 C36 C41 C40 -178.2(2) no
C37 C36 C41 C40 -2.0(4) no
C41 C36 C37 C38 1.7(4) no
C36 C37 C38 C39 -0.3(4) no
C37 C38 C39 F3 178.4(3) no
C37 C38 C39 C40 -0.8(5) no
F3 C39 C40 C41 -178.7(3) no
C38 C39 C40 C41 0.5(5) no
C39 C40 C41 C36 0.9(5) no
N6 C42 C43 C44 179.46(18) no
N6 C42 C47 C46 -179.03(18) no
C43 C42 C47 C46 0.4(4) no
C47 C42 C43 C44 0.1(4) no
C42 C43 C44 C45 -0.6(4) no
C43 C44 C45 C46 0.7(4) no
C44 C45 C46 C47 -0.2(4) no
C45 C46 C47 C42 -0.3(4) no
O4 C48 C49 C50 -146.2(3) no
O4 C48 C49 C54 30.4(4) no
C33 C48 C49 C50 33.8(4) no
C33 C48 C49 C54 -149.5(2) no
C48 C49 C50 C51 176.7(2) no
C48 C49 C54 C53 -178.0(2) no
C50 C49 C54 C53 -1.2(4) no
C54 C49 C50 C51 0.0(4) no
C49 C50 C51 C52 1.0(4) no
C50 C51 C52 F4 179.0(2) no
C50 C51 C52 C53 -0.8(4) no
F4 C52 C53 C54 179.9(2) no
C51 C52 C53 C54 -0.4(4) no
C52 C53 C54 C49 1.4(4) no
N8 C55 C56 C57 -178.01(18) no
N8 C55 C60 C59 179.58(18) no
C56 C55 C60 C59 -0.8(4) no
C60 C55 C56 C57 2.3(4) no
C55 C56 C57 C58 -2.0(4) no
C56 C57 C58 C59 -0.0(4) no
C57 C58 C59 C60 1.6(4) no
C58 C59 C60 C55 -1.2(4) no
